data_7115816
loop_
_publ_author_name
'Maria J. Rodriguez-Alvarez'
'Cristian Vidal'
'Josefina Diez'
'Joaquin Garcia-Alvarez'

_publ_section_title
;
 Introducing deep eutectic solvents as biorenewable media for
 Au(I)-catalysed cycloisomerisation of upsilon-alkynoic acids: an
 unprecedented catalytic system
;
_journal_name_full Chem.Commun.
_journal_page_first 12927
_journal_paper_doi 10.1039/C4cc05904B
_journal_volume 50
_journal_year 2014
_chemical_compound_source synthesis
_chemical_formula_moiety 'C18 H22 Au Cl N4 O2 P2 S'
_chemical_formula_sum 'C18 H22 Au Cl N4 O2 P2 S'
_chemical_formula_weight 652.81
_chemical_name_systematic
;
 ?
;
_space_group_IT_number 2
_symmetry_cell_setting triclinic
_symmetry_Int_Tables_number 2
_symmetry_space_group_name_Hall '-P 1'
_symmetry_space_group_name_H-M 'P -1'
_atom_sites_solution_hydrogens geom
_atom_sites_solution_primary direct
_atom_sites_solution_secondary difmap
_audit_creation_method SHELXL-97
_cell_angle_alpha 98.495(4)
_cell_angle_beta 90.191(4)
_cell_angle_gamma 91.103(4)
_cell_formula_units_Z 2
_cell_length_a 7.2892(4)
_cell_length_b 10.5717(5)
_cell_length_c 13.9822(7)
_cell_measurement_reflns_used 6587
_cell_measurement_temperature 100.0
_cell_measurement_theta_max 74.6079
_cell_measurement_theta_min 3.1932
_cell_volume 1065.42(9)
_computing_cell_refinement
;
CrysAlisPro, Oxford Diffraction Ltd.,
Version 1.171.34.36 (release 02-08-2010 CrysAlis171 .NET)
(compiled Aug  2 2010,13:00:58)
;
_computing_data_collection
;
CrysAlisPro, Oxford Diffraction Ltd.,
Version 1.171.34.36 (release 02-08-2010 CrysAlis171 .NET)
(compiled Aug  2 2010,13:00:58)
;
_computing_data_reduction
;
CrysAlisPro, Oxford Diffraction Ltd.,
Version 1.171.34.36 (release 02-08-2010 CrysAlis171 .NET)
(compiled Aug  2 2010,13:00:58)
;
_computing_molecular_graphics 'PLATON (Spek, 2007)'
_computing_publication_material 'WinGX publication routines (Farrugia, 1999)'
_computing_structure_refinement 'SHELXL-97 (Sheldrick, 2008)'
_computing_structure_solution SIR-92
_diffrn_ambient_temperature 100(2)
_diffrn_detector_area_resol_mean 8.2640
_diffrn_measured_fraction_theta_full 0.979
_diffrn_measured_fraction_theta_max 0.934
_diffrn_measurement_device_type 'Xcalibur, Onyx, Nova'
_diffrn_measurement_method '\w scans'
_diffrn_radiation_monochromator graphite
_diffrn_radiation_source 'Nova (Cu) X-ray Source'
_diffrn_radiation_type CuK\a
_diffrn_radiation_wavelength 1.54180
_diffrn_reflns_av_R_equivalents 0.0733
_diffrn_reflns_av_sigmaI/netI 0.0687
_diffrn_reflns_limit_h_max 9
_diffrn_reflns_limit_h_min -7
_diffrn_reflns_limit_k_max 13
_diffrn_reflns_limit_k_min -13
_diffrn_reflns_limit_l_max 17
_diffrn_reflns_limit_l_min -16
_diffrn_reflns_number 8228
_diffrn_reflns_theta_full 67.00
_diffrn_reflns_theta_max 74.61
_diffrn_reflns_theta_min 3.20
_exptl_absorpt_coefficient_mu 16.670
_exptl_absorpt_correction_T_max 1.00000
_exptl_absorpt_correction_T_min 0.34856
_exptl_absorpt_correction_type multi-scan
_exptl_absorpt_process_details
;
CrysAlisPro, Oxford Diffraction Ltd.,
Version 1.171.34.36 (release 02-08-2010 CrysAlis171 .NET)
(compiled Aug  2 2010,13:00:58)
Empirical absorption correction using spherical harmonics,
 implemented in SCALE3 ABSPACK scaling algorithm.
;
_exptl_crystal_colour colourless
_exptl_crystal_density_diffrn 2.035
_exptl_crystal_density_method 'not measured'
_exptl_crystal_description prism
_exptl_crystal_F_000 632
_exptl_crystal_size_max 0.289
_exptl_crystal_size_mid 0.148
_exptl_crystal_size_min 0.046
_refine_diff_density_max 4.331
_refine_diff_density_min -5.647
_refine_diff_density_rms 0.487
_refine_ls_extinction_method none
_refine_ls_goodness_of_fit_ref 1.321
_refine_ls_hydrogen_treatment constr
_refine_ls_matrix_type full
_refine_ls_number_parameters 262
_refine_ls_number_reflns 4075
_refine_ls_number_restraints 0
_refine_ls_restrained_S_all 1.321
_refine_ls_R_factor_all 0.1018
_refine_ls_R_factor_gt 0.0823
_refine_ls_shift/su_max 0.000
_refine_ls_shift/su_mean 0.000
_refine_ls_structure_factor_coef Fsqd
_refine_ls_weighting_details 'calc w=1/[\s^2^(Fo^2^)+(0.2000P)^2^+0.0000P] where P=(Fo^2^+2Fc^2^)/3'
_refine_ls_weighting_scheme calc
_refine_ls_wR_factor_gt 0.2315
_refine_ls_wR_factor_ref 0.2952
_reflns_number_gt 3510
_reflns_number_total 4075
_reflns_threshold_expression >2\s(I)
_cod_data_source_file c4cc05904b2.cif
_cod_data_source_block 3
_cod_database_code 7115816

loop_
_symmetry_equiv_pos_as_xyz
'x, y, z'
'-x, -y, -z'

loop_
_atom_site_label
_atom_site_type_symbol
_atom_site_fract_x
_atom_site_fract_y
_atom_site_fract_z
_atom_site_U_iso_or_equiv
_atom_site_adp_type
_atom_site_occupancy
_atom_site_symmetry_multiplicity
_atom_site_calc_flag
_atom_site_refinement_flags
C1 C 0.098(2) -0.3516(12) 0.0776(9) 0.036(3) Uani 1 1 d .
H1A H 0.0714 -0.4045 0.1271 0.043 Uiso 1 1 calc R
H1B H 0.0002 -0.3645 0.0299 0.043 Uiso 1 1 calc R
C2 C 0.317(2) -0.1817(13) 0.2066(9) 0.034(3) Uani 1 1 d .
H2A H 0.3506 -0.0944 0.2335 0.040 Uiso 1 1 calc R
H2B H 0.2956 -0.2299 0.2595 0.040 Uiso 1 1 calc R
C3 C 0.194(2) -0.1073(14) 0.0322(9) 0.037(3) Uani 1 1 d .
H3A H 0.0997 -0.1116 -0.0175 0.044 Uiso 1 1 calc R
H3B H 0.2230 -0.0180 0.0549 0.044 Uiso 1 1 calc R
C4 C 0.4267(19) -0.3737(13) 0.1031(9) 0.030(3) Uani 1 1 d .
H4A H 0.3954 -0.4212 0.1552 0.036 Uiso 1 1 calc R
H4B H 0.5363 -0.4107 0.0723 0.036 Uiso 1 1 calc R
C5 C 0.319(2) -0.3098(12) -0.0446(8) 0.034(3) Uani 1 1 d .
H5A H 0.4227 -0.3470 -0.0812 0.041 Uiso 1 1 calc R
H5B H 0.2155 -0.3134 -0.0886 0.041 Uiso 1 1 calc R
C6 C 0.509(2) -0.1669(12) 0.0648(9) 0.035(3) Uani 1 1 d .
H6A H 0.5294 -0.0778 0.0918 0.042 Uiso 1 1 calc R
H6B H 0.6221 -0.1978 0.0340 0.042 Uiso 1 1 calc R
C7 C -0.126(2) -0.2677(13) 0.3526(10) 0.033(3) Uani 1 1 d .
C8 C 0.016(3) -0.2718(14) 0.4179(9) 0.042(4) Uani 1 1 d .
H8 H 0.0623 -0.1980 0.4555 0.050 Uiso 1 1 calc R
C9 C 0.0857(19) -0.3896(13) 0.4246(10) 0.033(3) Uani 1 1 d .
H9 H 0.1766 -0.3963 0.4704 0.039 Uiso 1 1 calc R
C10 C 0.025(3) -0.4981(13) 0.3660(10) 0.045(4) Uani 1 1 d .
H10 H 0.0792 -0.5762 0.3700 0.054 Uiso 1 1 calc R
C11 C -0.116(3) -0.4909(12) 0.3007(10) 0.044(4) Uani 1 1 d .
H11 H -0.1601 -0.5645 0.2620 0.053 Uiso 1 1 calc R
C12 C -0.192(2) -0.3737(14) 0.2932(10) 0.040(3) Uani 1 1 d .
H12 H -0.2861 -0.3670 0.2491 0.048 Uiso 1 1 calc R
C13 C -0.379(2) 0.1220(13) 0.3268(9) 0.035(3) Uani 1 1 d .
C14 C -0.432(2) 0.2273(12) 0.2888(10) 0.032(3) Uani 1 1 d .
H14 H -0.4137 0.2331 0.2238 0.039 Uiso 1 1 calc R
C15 C -0.515(2) 0.3264(12) 0.3501(10) 0.034(3) Uani 1 1 d .
H15 H -0.5481 0.4002 0.3262 0.041 Uiso 1 1 calc R
C16 C -0.547(2) 0.3154(13) 0.4471(10) 0.034(3) Uani 1 1 d .
H16 H -0.6075 0.3795 0.4871 0.041 Uiso 1 1 calc R
C17 C -0.487(2) 0.2060(13) 0.4833(10) 0.038(3) Uani 1 1 d .
H17 H -0.5062 0.1983 0.5479 0.045 Uiso 1 1 calc R
C18 C -0.399(2) 0.1078(13) 0.4224(10) 0.033(3) Uani 1 1 d .
H18 H -0.3563 0.0361 0.4460 0.040 Uiso 1 1 calc R
N1 N -0.0790(17) -0.1308(11) 0.1768(8) 0.031(2) Uani 1 1 d .
N2 N 0.2745(18) -0.3889(10) 0.0313(8) 0.032(2) Uani 1 1 d .
N3 N 0.3638(18) -0.1753(11) -0.0089(7) 0.034(3) Uani 1 1 d .
N4 N 0.4676(17) -0.2403(10) 0.1441(7) 0.031(2) Uani 1 1 d .
O2 O -0.3018(15) 0.0239(8) 0.2602(6) 0.035(2) Uani 1 1 d .
O1 O -0.2123(15) -0.1487(8) 0.3473(6) 0.035(2) Uani 1 1 d .
P2 P -0.1262(5) -0.0560(3) 0.2778(2) 0.0300(7) Uani 1 1 d .
P1 P 0.1113(5) -0.1846(3) 0.1315(2) 0.0280(7) Uani 1 1 d .
S1 S 0.0664(6) 0.0510(3) 0.3560(2) 0.0331(8) Uani 1 1 d .
Cl1 Cl 0.1832(6) 0.3127(3) 0.1295(2) 0.0373(8) Uani 1 1 d .
Au1 Au 0.12534(7) 0.17938(4) 0.24127(3) 0.0323(3) Uani 1 1 d .

loop_
_atom_site_aniso_label
_atom_site_aniso_U_11
_atom_site_aniso_U_22
_atom_site_aniso_U_33
_atom_site_aniso_U_23
_atom_site_aniso_U_13
_atom_site_aniso_U_12
C1 0.050(10) 0.027(6) 0.031(6) 0.006(4) -0.003(6) -0.002(6)
C2 0.041(8) 0.040(7) 0.019(5) 0.004(4) 0.000(5) -0.010(6)
C3 0.040(9) 0.042(7) 0.029(6) 0.012(5) -0.001(5) -0.004(6)
C4 0.021(7) 0.037(6) 0.032(6) 0.007(5) 0.001(5) 0.014(5)
C5 0.048(9) 0.037(6) 0.017(5) 0.005(4) -0.001(5) -0.003(6)
C6 0.040(9) 0.033(6) 0.033(6) 0.006(5) 0.004(5) -0.011(6)
C7 0.034(8) 0.035(7) 0.031(6) 0.003(5) 0.004(5) -0.003(6)
C8 0.065(12) 0.039(7) 0.023(6) 0.010(5) -0.001(6) -0.004(7)
C9 0.022(7) 0.037(6) 0.040(6) 0.012(5) -0.009(5) -0.001(5)
C10 0.074(12) 0.030(6) 0.032(6) 0.009(5) 0.007(7) 0.002(7)
C11 0.075(13) 0.027(6) 0.030(6) 0.003(5) -0.006(7) -0.014(7)
C12 0.052(10) 0.040(7) 0.030(6) 0.007(5) -0.004(6) -0.010(7)
C13 0.037(8) 0.037(6) 0.031(6) 0.003(5) 0.005(5) -0.008(6)
C14 0.030(7) 0.029(6) 0.041(7) 0.013(5) 0.006(5) -0.001(5)
C15 0.038(8) 0.026(6) 0.040(7) 0.011(5) -0.003(6) 0.002(6)
C16 0.026(7) 0.038(7) 0.039(7) 0.004(5) 0.002(5) -0.001(6)
C17 0.049(10) 0.035(7) 0.030(6) 0.006(5) 0.000(6) 0.006(7)
C18 0.030(8) 0.034(6) 0.036(6) 0.010(5) 0.000(5) 0.012(6)
N1 0.029(6) 0.034(5) 0.030(5) 0.006(4) -0.005(4) 0.007(5)
N2 0.038(7) 0.028(5) 0.030(5) 0.006(4) 0.000(5) 0.005(5)
N3 0.043(7) 0.034(5) 0.025(5) 0.006(4) 0.003(5) -0.003(5)
N4 0.032(6) 0.037(5) 0.024(5) 0.008(4) 0.007(4) 0.008(5)
O2 0.049(6) 0.032(4) 0.024(4) 0.004(3) 0.000(4) -0.003(4)
O1 0.049(6) 0.029(4) 0.028(4) 0.011(3) 0.004(4) 0.000(4)
P2 0.036(2) 0.0303(14) 0.0241(14) 0.0056(10) 0.0020(12) -0.0017(14)
P1 0.0313(18) 0.0293(14) 0.0236(13) 0.0048(10) -0.0005(12) 0.0008(13)
S1 0.042(2) 0.0320(16) 0.0255(14) 0.0060(11) -0.0004(13) -0.0053(15)
Cl1 0.046(2) 0.0385(17) 0.0298(15) 0.0133(12) 0.0012(14) -0.0053(15)
Au1 0.0388(5) 0.0305(4) 0.0276(4) 0.0050(3) -0.0001(3) -0.0024(3)

loop_
_atom_type_symbol
_atom_type_description
_atom_type_scat_dispersion_real
_atom_type_scat_dispersion_imag
_atom_type_scat_source
C C 0.0181 0.0091 'International Tables Vol C Tables 4.2.6.8 and 6.1.1.4'
H H 0.0000 0.0000 'International Tables Vol C Tables 4.2.6.8 and 6.1.1.4'
N N 0.0311 0.0180 'International Tables Vol C Tables 4.2.6.8 and 6.1.1.4'
O O 0.0492 0.0322 'International Tables Vol C Tables 4.2.6.8 and 6.1.1.4'
P P 0.2955 0.4335 'International Tables Vol C Tables 4.2.6.8 and 6.1.1.4'
S S 0.3331 0.5567 'International Tables Vol C Tables 4.2.6.8 and 6.1.1.4'
Cl Cl 0.3639 0.7018 'International Tables Vol C Tables 4.2.6.8 and 6.1.1.4'
Au Au -4.4197 7.2980 'International Tables Vol C Tables 4.2.6.8 and 6.1.1.4'

loop_
_geom_angle_atom_site_label_1
_geom_angle_atom_site_label_2
_geom_angle_atom_site_label_3
_geom_angle
N2 C1 P1 109.5(9)
N2 C1 H1A 109.8
P1 C1 H1A 109.8
N2 C1 H1B 109.8
P1 C1 H1B 109.8
H1A C1 H1B 108.2
N4 C2 P1 107.7(8)
N4 C2 H2A 110.2
P1 C2 H2A 110.2
N4 C2 H2B 110.2
P1 C2 H2B 110.2
H2A C2 H2B 108.5
N3 C3 P1 108.6(9)
N3 C3 H3A 110.0
P1 C3 H3A 110.0
N3 C3 H3B 110.0
P1 C3 H3B 110.0
H3A C3 H3B 108.4
N4 C4 N2 113.7(10)
N4 C4 H4A 108.8
N2 C4 H4A 108.8
N4 C4 H4B 108.8
N2 C4 H4B 108.8
H4A C4 H4B 107.7
N3 C5 N2 114.9(9)
N3 C5 H5A 108.5
N2 C5 H5A 108.5
N3 C5 H5B 108.5
N2 C5 H5B 108.5
H5A C5 H5B 107.5
N3 C6 N4 113.7(11)
N3 C6 H6A 108.8
N4 C6 H6A 108.8
N3 C6 H6B 108.8
N4 C6 H6B 108.8
H6A C6 H6B 107.7
C12 C7 C8 123.2(15)
C12 C7 O1 117.5(14)
C8 C7 O1 119.3(12)
C9 C8 C7 116.9(13)
C9 C8 H8 121.6
C7 C8 H8 121.6
C8 C9 C10 122.0(14)
C8 C9 H9 119.0
C10 C9 H9 119.0
C9 C10 C11 119.8(14)
C9 C10 H10 120.1
C11 C10 H10 120.1
C12 C11 C10 119.8(12)
C12 C11 H11 120.1
C10 C11 H11 120.1
C7 C12 C11 118.3(15)
C7 C12 H12 120.8
C11 C12 H12 120.8
C14 C13 C18 124.1(13)
C14 C13 O2 115.3(11)
C18 C13 O2 120.6(12)
C13 C14 C15 118.2(12)
C13 C14 H14 120.9
C15 C14 H14 120.9
C14 C15 C16 120.6(12)
C14 C15 H15 119.7
C16 C15 H15 119.7
C15 C16 C17 118.9(13)
C15 C16 H16 120.6
C17 C16 H16 120.6
C16 C17 C18 120.6(13)
C16 C17 H17 119.7
C18 C17 H17 119.7
C13 C18 C17 117.5(13)
C13 C18 H18 121.3
C17 C18 H18 121.3
P2 N1 P1 131.6(8)
C1 N2 C5 111.1(10)
C1 N2 C4 111.1(10)
C5 N2 C4 108.1(11)
C5 N3 C6 109.8(11)
C5 N3 C3 110.1(11)
C6 N3 C3 110.7(10)
C4 N4 C6 109.0(10)
C4 N4 C2 112.6(10)
C6 N4 C2 111.7(11)
C13 O2 P2 126.4(9)
C7 O1 P2 118.7(9)
N1 P2 O2 105.1(5)
N1 P2 O1 111.5(6)
O2 P2 O1 99.8(5)
N1 P2 S1 120.3(5)
O2 P2 S1 112.1(4)
O1 P2 S1 106.2(4)
N1 P1 C3 114.4(7)
N1 P1 C1 113.7(7)
C3 P1 C1 102.3(6)
N1 P1 C2 120.9(6)
C3 P1 C2 101.7(7)
C1 P1 C2 101.4(7)
P2 S1 Au1 94.94(15)
S1 Au1 Cl1 178.44(10)

loop_
_geom_bond_atom_site_label_1
_geom_bond_atom_site_label_2
_geom_bond_distance
C1 N2 1.48(2)
C1 P1 1.815(13)
C1 H1A 0.9700
C1 H1B 0.9700
C2 N4 1.490(18)
C2 P1 1.827(15)
C2 H2A 0.9700
C2 H2B 0.9700
C3 N3 1.516(19)
C3 P1 1.810(13)
C3 H3A 0.9700
C3 H3B 0.9700
C4 N4 1.466(17)
C4 N2 1.484(18)
C4 H4A 0.9700
C4 H4B 0.9700
C5 N3 1.466(16)
C5 N2 1.478(16)
C5 H5A 0.9700
C5 H5B 0.9700
C6 N3 1.468(18)
C6 N4 1.473(15)
C6 H6A 0.9700
C6 H6B 0.9700
C7 C12 1.372(19)
C7 C8 1.38(2)
C7 O1 1.429(18)
C8 C9 1.37(2)
C8 H8 0.9300
C9 C10 1.372(19)
C9 H9 0.9300
C10 C11 1.39(2)
C10 H10 0.9300
C11 C12 1.38(2)
C11 H11 0.9300
C12 H12 0.9300
C13 C14 1.364(19)
C13 C18 1.375(18)
C13 O2 1.416(16)
C14 C15 1.40(2)
C14 H14 0.9300
C15 C16 1.399(19)
C15 H15 0.9300
C16 C17 1.41(2)
C16 H16 0.9300
C17 C18 1.41(2)
C17 H17 0.9300
C18 H18 0.9300
N1 P2 1.557(11)
N1 P1 1.605(12)
O2 P2 1.585(11)
O1 P2 1.600(9)
P2 S1 2.002(5)
S1 Au1 2.285(3)
Cl1 Au1 2.289(3)

loop_
_geom_torsion_atom_site_label_1
_geom_torsion_atom_site_label_2
_geom_torsion_atom_site_label_3
_geom_torsion_atom_site_label_4
_geom_torsion
C12 C7 C8 C9 -3(2)
O1 C7 C8 C9 175.7(12)
C7 C8 C9 C10 4(2)
C8 C9 C10 C11 -3(2)
C9 C10 C11 C12 2(2)
C8 C7 C12 C11 2(2)
O1 C7 C12 C11 -176.9(13)
C10 C11 C12 C7 -1(2)
C18 C13 C14 C15 -1(2)
O2 C13 C14 C15 178.2(12)
C13 C14 C15 C16 -2(2)
C14 C15 C16 C17 3(2)
C15 C16 C17 C18 -1(2)
C14 C13 C18 C17 3(2)
O2 C13 C18 C17 -176.4(13)
C16 C17 C18 C13 -2(2)
P1 C1 N2 C5 -59.4(12)
P1 C1 N2 C4 61.0(11)
N3 C5 N2 C1 68.8(16)
N3 C5 N2 C4 -53.4(16)
N4 C4 N2 C1 -66.9(13)
N4 C4 N2 C5 55.2(14)
N2 C5 N3 C6 53.1(16)
N2 C5 N3 C3 -69.0(15)
N4 C6 N3 C5 -53.5(14)
N4 C6 N3 C3 68.2(13)
P1 C3 N3 C5 60.5(12)
P1 C3 N3 C6 -61.1(12)
N2 C4 N4 C6 -56.6(14)
N2 C4 N4 C2 67.9(13)
N3 C6 N4 C4 55.4(15)
N3 C6 N4 C2 -69.7(14)
P1 C2 N4 C4 -61.1(11)
P1 C2 N4 C6 61.9(12)
C14 C13 O2 P2 137.1(11)
C18 C13 O2 P2 -43.5(18)
C12 C7 O1 P2 -94.3(14)
C8 C7 O1 P2 87.1(14)
P1 N1 P2 O2 153.2(9)
P1 N1 P2 O1 -99.6(10)
P1 N1 P2 S1 25.6(12)
C13 O2 P2 N1 -169.4(10)
C13 O2 P2 O1 75.1(11)
C13 O2 P2 S1 -37.0(11)
C7 O1 P2 N1 46.0(11)
C7 O1 P2 O2 156.6(9)
C7 O1 P2 S1 -86.8(9)
P2 N1 P1 C3 -113.5(10)
P2 N1 P1 C1 129.4(10)
P2 N1 P1 C2 8.5(13)
N3 C3 P1 N1 -175.0(8)
N3 C3 P1 C1 -51.6(11)
N3 C3 P1 C2 53.0(10)
N2 C1 P1 N1 175.4(8)
N2 C1 P1 C3 51.5(11)
N2 C1 P1 C2 -53.3(10)
N4 C2 P1 N1 178.8(8)
N4 C2 P1 C3 -53.2(10)
N4 C2 P1 C1 52.1(10)
N1 P2 S1 Au1 58.6(5)
O2 P2 S1 Au1 -65.7(4)
O1 P2 S1 Au1 -173.7(4)
P2 S1 Au1 Cl1 127(4)
